data_8000440
loop_
_publ_author_name
'Zhou, Guojun'
'Liu, Zhiyang'
'Huang, Jinglong'
'Molokeev, Maxim S.'
'Xiao, Zewen'
'Ma, Chonggeng'
'Xia, Zhiguo'

_publ_section_title
;
 Unraveling the Near-Unity Narrow-Band Green Emission in Zero-Dimensional
 Mn<sup>2+</sup>-Based Metal Halides: A Case Study of
 (C<sub>10</sub>H<sub>16</sub>N)<sub>2</sub>Zn<sub>1-<i>x</i></sub>Mn<sub>
 <i>x</i> </sub>Br<sub>4</sub> Solid Solutions.
;
_journal_name_full 'The journal of physical chemistry letters'
_journal_page_first 5956
_journal_page_last 5962
_journal_paper_doi 10.1021/acs.jpclett.0c01933
_journal_year 2020
_chemical_formula_moiety
;
2(C10 H16 N), Br4 Mn0.60 Zn0.40
;
_chemical_formula_sum 'C20 H32 Br4 Mn0.6 N2 Zn0.4'
_chemical_formula_weight 679.20
_space_group_IT_number 4
_space_group_name_Hall 'P 2yb'
_space_group_name_H-M_alt 'P 1 21 1'
_symmetry_cell_setting monoclinic
_symmetry_space_group_name_Hall 'P 2yb'
_symmetry_space_group_name_H-M 'P 1 21 1'
_cell_angle_alpha 90
_cell_angle_beta 94.935(2)
_cell_angle_gamma 90
_cell_formula_units_Z 2
_cell_length_a 9.5732(4)
_cell_length_b 9.1568(4)
_cell_length_c 15.2531(7)
_cell_measurement_reflns_used 104
_cell_measurement_temperature 300
_cell_measurement_theta_max 59.99725
_cell_measurement_theta_min 2.502929
_cell_volume 1332.13(10)
_diffrn_ambient_temperature 300
_diffrn_measurement_device_type
;
D8 ADVANCE Bruker
;
_diffrn_radiation_monochromator none
_diffrn_radiation_probe x-ray
_diffrn_radiation_type
;
 Cu K\a~1~~2~
;
_exptl_absorpt_coefficient_mu 10.005
_exptl_crystal_density_diffrn 1.69335(13)
_exptl_crystal_description cylinder
_pd_char_colour
;
colourless
;
_pd_meas_2theta_range_inc 0.011
_pd_meas_2theta_range_max 119.9945
_pd_meas_2theta_range_min 5.005858
_pd_meas_scan_method step
_pd_proc_ls_pref_orient_corr
;
Anisotropic model of PO. Spherical harmonics 2 ordrer.
 Jarvinen (1993). Application of symmetrized harmonics expansion to correction
of the preferred orientation effect. - J. Appl. Cryst. 26 p525-531.
;
_pd_proc_ls_profile_function PearsonVII
_pd_proc_ls_prof_R_factor 2.55
_pd_proc_ls_prof_wR_expected 2.42
_pd_proc_ls_prof_wR_factor 3.23
_pd_proc_number_of_points 10453.5129
_pd_spec_mount_mode reflection
_refine_ls_goodness_of_fit_all 1.33
_refine_ls_R_I_factor 1.18
_refine_ls_shift/su_max 0.01000
_cod_data_source_file jz0c01933_si_003.cif
_cod_data_source_block a
_cod_original_sg_symbol_Hall
;
P 2yb
;
_cod_original_sg_symbol_H-M P21
_cod_original_formula_sum
;
C20 H32 Br4 Mn0.60 N2 Zn0.40
;
_cod_database_code 8000440

loop_
_symmetry_equiv_pos_as_xyz
'x, y, z '
'-x, y+1/2, -z '

loop_
_atom_site_label
_atom_site_type_symbol
_atom_site_fract_x
_atom_site_fract_y
_atom_site_fract_z
_atom_site_occupancy
_atom_site_B_iso_or_equiv
Mn Mn 0.362(2) 0.111(3) 0.2317(14) 0.6 3.513579
Zn Zn 0.362(2) 0.111(3) 0.2317(14) 0.4 3.513579
Br1 Br 0.372(2) -0.1407(18) 0.2970(11) 1 4.982176
Br2 Br 0.549(2) 0.145(2) 0.1341(13) 1 8.9616
Br3 Br 0.1289(19) 0.141(3) 0.1479(14) 1 5.969136
Br4 Br 0.386(2) 0.2993(15) 0.3440(11) 1 5.274316
C1 C 0.19(2) -0.03(3) 0.639(16) 1 5.763849
H1A H 0.10(14) -0.07(15) 0.62(9) 1 8.606295
H1B H 0.17(18) 0.03(16) 0.69(9) 1 8.606295
H1C H 0.25(16) -0.10(13) 0.66(11) 1 8.606295
C2 C 0.37(2) 0.15(3) 0.615(15) 1 6.474461
H2A H 0.44(15) 0.07(17) 0.64(10) 1 9.632733
H2B H 0.34(16) 0.20(17) 0.67(8) 1 9.632733
H2C H 0.4(2) 0.21(17) 0.58(11) 1 9.632733
C3 C 0.28(2) -0.02(3) 0.503(17) 1 5.290108
H3A H 0.35(16) -0.09(15) 0.52(9) 1 7.895683
H3B H 0.33(16) 0.03(14) 0.46(7) 1 7.895683
H3C H 0.21(16) -0.07(16) 0.48(9) 1 7.895683
C4 C 0.14(2) 0.19(2) 0.543(12) 1 4.421583
H4A H 0.12(15) 0.25(12) 0.59(6) 1 5.290108
H4B H 0.19(12) 0.26(12) 0.50(7) 1 5.290108
C5 C 0.003(17) 0.140(18) 0.492(13) 1 3.868885
C6 C 0.002(17) 0.12(3) 0.400(16) 1 5.448021
H6 H 0.08(11) 0.14(16) 0.37(8) 1 6.474461
C7 C -0.12(3) 0.10(2) 0.355(10) 1 7.027158
H7 H -0.13(14) 0.1(2) 0.29(6) 1 8.448381
C8 C -0.24(2) 0.06(3) 0.40(2) 1 8.527338
H8 H -0.32(15) 0.04(18) 0.37(12) 1 10.18543
C9 C -0.24(2) 0.08(3) 0.487(19) 1 8.290467
H9 H -0.32(14) 0.06(19) 0.52(10) 1 9.948561
C10 C -0.11(2) 0.11(3) 0.539(10) 1 5.290108
H10 H -0.10(12) 0.12(18) 0.60(6) 1 6.316546
C11 C 0.37(3) 0.53(2) 0.113(14) 1 5.132194
H11A H 0.38(18) 0.44(14) 0.12(10) 1 7.658813
H11B H 0.41(14) 0.59(18) 0.16(8) 1 7.658813
H11C H 0.43(13) 0.55(15) 0.06(7) 1 7.658813
C12 C 0.16(2) 0.49(2) 0.016(16) 1 4.97428
H12A H 0.22(14) 0.51(16) -0.03(8) 1 7.421942
H12B H 0.07(11) 0.53(13) -0.00(9) 1 7.421942
H12C H 0.16(18) 0.39(13) 0.03(8) 1 7.421942
C13 C 0.23(2) 0.74(3) 0.065(12) 1 4.895324
H13A H 0.28(17) 0.76(16) 0.02(9) 1 7.264029
H13B H 0.26(14) 0.80(16) 0.11(7) 1 7.264029
H13C H 0.13(16) 0.78(15) 0.05(9) 1 7.264029
C14 C 0.14(2) 0.560(19) 0.174(13) 1 3.395144
H14A H 0.19(12) 0.61(15) 0.22(6) 1 4.105755
H14B H 0.14(15) 0.46(12) 0.19(6) 1 4.105755
C15 C -0.005(16) 0.61(2) 0.163(10) 1 3.23723
C16 C -0.11(2) 0.518(19) 0.131(12) 1 4.263669
H16 H -0.09(17) 0.43(13) 0.12(8) 1 5.132194
C17 C -0.25(2) 0.57(2) 0.119(13) 1 5.211151
H17 H -0.32(13) 0.50(16) 0.10(8) 1 6.23759
C18 C -0.29(2) 0.71(3) 0.138(15) 1 5.211151
H18 H -0.38(13) 0.74(13) 0.13(8) 1 6.23759
C19 C -0.18(3) 0.80(2) 0.176(13) 1 4.73741
H19 H -0.21(16) 0.89(12) 0.19(9) 1 5.684892
C20 C -0.04(2) 0.76(2) 0.187(12) 1 3.868885
H20 H 0.02(13) 0.81(12) 0.21(7) 1 4.658453
N1 N 0.246(15) 0.069(17) 0.573(10) 1 3.853093
N2 N 0.225(13) 0.580(17) 0.093(10) 1 3.039838

loop_
_diffrn_radiation_wavelength
_diffrn_radiation_wavelength_wt
1.5406 1.0000
1.5443 0.5000

loop_
_geom_angle_atom_site_label_1
_geom_angle_atom_site_label_2
_geom_angle_atom_site_label_3
_geom_angle
_geom_angle_site_symmetry_1
_geom_angle_site_symmetry_3
Br1 Mn Br2 110.7(13) 1_555 1_555
Br1 Mn Br3 107.9(13) 1_555 1_555
Br1 Mn Br4 112.1(13) 1_555 1_555
Br2 Mn Br3 110.1(12) 1_555 1_555
Br2 Mn Br4 108.1(12) 1_555 1_555
Br3 Mn Br4 108.1(12) 1_555 1_555

loop_
_geom_bond_atom_site_label_1
_geom_bond_atom_site_label_2
_geom_bond_distance
_geom_bond_site_symmetry_2
Mn Br1 2.509(31) .
Mn Br2 2.445(26) .
Mn Br3 2.490(26) .
Mn Br4 2.427(29) .
Zn Br1 2.509(31) .
Zn Br2 2.445(26) .
Zn Br3 2.490(26) .
Zn Br4 2.427(29) .
C1 N1 1.49(29) .
C2 N1 1.50(25) .
C3 N1 1.40(30) .
C4 C5 1.54(24) .
C4 N1 1.54(23) .
C5 C6 1.41(31) .
C5 C10 1.38(24) .
C6 C7 1.32(30) .
C7 C8 1.44(33) .
C8 C9 1.34(42) .
C9 C10 1.44(28) .
C11 N2 1.47(29) .
C12 N2 1.52(27) .
C13 N2 1.53(31) .
C14 C15 1.46(23) .
C14 N2 1.55(23) .
C15 C16 1.37(24) .
C15 C20 1.47(26) .
C16 C17 1.42(25) .
C17 C18 1.38(32) .
C18 C19 1.42(32) .
C19 C20 1.39(32) .
